data_7150950
loop_
_publ_author_name
'Forke, Ronny'
'J\"ager, Anne'
'Kn\"olker, Hans-Joachim'

_publ_section_title
;
 First total synthesis of clausine L and pityriazole, a metabolite of
 the human pathogenic yeast Malassezia furfur
;
_journal_issue 14
_journal_name_full 'Organic &amp; Biomolecular Chemistry'
_journal_page_first 2481
_journal_page_last 2483
_journal_paper_doi 10.1039/b805451g
_journal_volume 6
_journal_year 2008
_chemical_compound_source synthesis
_chemical_formula_moiety 'C28 H20 N2 O5 S'
_chemical_formula_sum 'C28 H20 N2 O5 S'
_chemical_formula_weight 496.52
_space_group_IT_number 14
_symmetry_cell_setting monoclinic
_symmetry_Int_Tables_number 14
_symmetry_space_group_name_Hall '-P 2ybc'
_symmetry_space_group_name_H-M 'P 1 21/c 1'
_atom_sites_solution_hydrogens geom
_atom_sites_solution_primary direct
_atom_sites_solution_secondary difmap
_audit_creation_method SHELXL-97
_cell_angle_alpha 90.00
_cell_angle_beta 107.45(1)
_cell_angle_gamma 90.00
_cell_formula_units_Z 4
_cell_length_a 12.061(1)
_cell_length_b 22.545(1)
_cell_length_c 9.161(1)
_cell_measurement_reflns_used 308
_cell_measurement_temperature 293(2)
_cell_measurement_theta_max 21.500
_cell_measurement_theta_min 4.031?
_cell_volume 2376.4(4)
_computing_cell_refinement 'Dirax/lsq (Duisenberg, 1992)'
_computing_data_collection 'Collect (Nonius BV, 1999)'
_computing_data_reduction 'EvalCCD (Duisenberg et al., 2003)'
_computing_molecular_graphics 'ORTEP-3 for Windows (Farrugia, 1997)'
_computing_publication_material 'WinGX (Farrugia 1999), enCIFer (Allen et al. 2004)'
_computing_structure_refinement 'SHELXL-97 (Sheldrick, 1997), WinGX (Farrugia 1999), PLATON (Spek 2005)'
_computing_structure_solution 'SIR2004 (Burla et al., 2005)'
_diffrn_ambient_temperature 293(2)
_diffrn_detector_area_resol_mean 9
_diffrn_measured_fraction_theta_full 0.998
_diffrn_measured_fraction_theta_max 0.998
_diffrn_measurement_device_type KappaCCD
_diffrn_measurement_method \f
_diffrn_radiation_monochromator graphite
_diffrn_radiation_probe x-ray
_diffrn_radiation_type MoK\a
_diffrn_radiation_wavelength 0.71073
_diffrn_reflns_av_R_equivalents 0.0590
_diffrn_reflns_av_sigmaI/netI 0.0470
_diffrn_reflns_limit_h_max 13
_diffrn_reflns_limit_h_min -15
_diffrn_reflns_limit_k_max 27
_diffrn_reflns_limit_k_min -28
_diffrn_reflns_limit_l_max 11
_diffrn_reflns_limit_l_min -10
_diffrn_reflns_number 36307
_diffrn_reflns_theta_full 27.00
_diffrn_reflns_theta_max 27.00
_diffrn_reflns_theta_min 3.06
_diffrn_source 'fine-focus sealed tube'
_exptl_absorpt_coefficient_mu 0.180
_exptl_absorpt_correction_T_max 0.9858
_exptl_absorpt_correction_T_min 0.8976
_exptl_absorpt_correction_type multi-scan
_exptl_absorpt_process_details 'SADABS version 2.10 (Sheldrick,Bruker AXS Inc.,2002)'
_exptl_crystal_colour 'light grey'
_exptl_crystal_density_diffrn 1.388
_exptl_crystal_density_method 'not measured'
_exptl_crystal_description needle
_exptl_crystal_F_000 1032
_exptl_crystal_size_max 0.25
_exptl_crystal_size_mid 0.09
_exptl_crystal_size_min 0.08
_refine_diff_density_max 0.226
_refine_diff_density_min -0.332
_refine_diff_density_rms 0.048
_refine_ls_extinction_method none
_refine_ls_goodness_of_fit_ref 1.037
_refine_ls_hydrogen_treatment mixed
_refine_ls_matrix_type full
_refine_ls_number_parameters 331
_refine_ls_number_reflns 5184
_refine_ls_number_restraints 0
_refine_ls_restrained_S_all 1.037
_refine_ls_R_factor_all 0.1021
_refine_ls_R_factor_gt 0.0524
_refine_ls_shift/su_max 0.000
_refine_ls_shift/su_mean 0.000
_refine_ls_structure_factor_coef Fsqd
_refine_ls_weighting_details 'calc w=1/[\s^2^(Fo^2^)+(0.0437P)^2^+1.2622P] where P=(Fo^2^+2Fc^2^)/3'
_refine_ls_weighting_scheme calc
_refine_ls_wR_factor_gt 0.1031
_refine_ls_wR_factor_ref 0.1213
_reflns_number_gt 3315
_reflns_number_total 5184
_reflns_threshold_expression >2sigma(I)
_cod_data_source_file b805451g.txt
_cod_data_source_block an59
_cod_original_cell_volume 2376.4(3)
_cod_original_sg_symbol_H-M 'P 21/c'
_cod_database_code 7150950

loop_
_symmetry_equiv_pos_as_xyz
'x, y, z'
'-x, y+1/2, -z+1/2'
'-x, -y, -z'
'x, -y-1/2, z-1/2'

loop_
_atom_site_label
_atom_site_type_symbol
_atom_site_fract_x
_atom_site_fract_y
_atom_site_fract_z
_atom_site_U_iso_or_equiv
_atom_site_adp_type
_atom_site_occupancy
_atom_site_symmetry_multiplicity
_atom_site_calc_flag
_atom_site_refinement_flags
_atom_site_disorder_assembly
_atom_site_disorder_group
C1 C 0.29822(18) 0.01353(9) 0.9813(2) 0.0349(5) Uani 1 1 d . . .
C2 C 0.3740(2) 0.04577(10) 1.1001(3) 0.0382(5) Uani 1 1 d . . .
O2 O 0.35850(15) 0.10523(7) 1.0974(2) 0.0558(5) Uani 1 1 d . . .
H2 H 0.4098 0.1205 1.1672 0.084 Uiso 1 1 calc R . .
C3 C 0.46350(19) 0.01784(10) 1.2166(3) 0.0371(5) Uani 1 1 d . . .
C10 C 0.5400(2) 0.05429(11) 1.3370(3) 0.0431(6) Uani 1 1 d . . .
O4 O 0.62186(13) 0.02427(7) 1.44016(19) 0.0494(4) Uani 1 1 d . . .
O3 O 0.53243(17) 0.10831(8) 1.3447(2) 0.0686(6) Uani 1 1 d . . .
C11 C 0.7050(2) 0.05918(13) 1.5554(3) 0.0614(8) Uani 1 1 d . . .
H11A H 0.7527 0.0815 1.5081 0.092 Uiso 1 1 calc R . .
H11B H 0.7531 0.0333 1.6315 0.092 Uiso 1 1 calc R . .
H11C H 0.6642 0.0859 1.6028 0.092 Uiso 1 1 calc R . .
C4 C 0.47609(18) -0.04366(10) 1.2144(2) 0.0365(5) Uani 1 1 d . . .
H4 H 0.5340 -0.0623 1.2913 0.044 Uiso 1 1 calc R . .
C4A C 0.40318(18) -0.07678(9) 1.0990(2) 0.0340(5) Uani 1 1 d . . .
C4B C 0.38879(19) -0.13957(9) 1.0670(3) 0.0371(5) Uani 1 1 d . . .
C5 C 0.4393(2) -0.19043(10) 1.1447(3) 0.0474(6) Uani 1 1 d . . .
H5 H 0.4995 -0.1877 1.2358 0.057 Uiso 1 1 calc R . .
C6 C 0.3985(2) -0.24513(11) 1.0843(3) 0.0555(7) Uani 1 1 d . . .
H6 H 0.4301 -0.2795 1.1366 0.067 Uiso 1 1 calc R . .
C7 C 0.3106(2) -0.24938(11) 0.9462(3) 0.0569(7) Uani 1 1 d . . .
H7 H 0.2862 -0.2868 0.9065 0.068 Uiso 1 1 calc R . .
C8 C 0.2588(2) -0.20012(11) 0.8665(3) 0.0495(6) Uani 1 1 d . . .
H8 H 0.2001 -0.2034 0.7741 0.059 Uiso 1 1 calc R . .
C8A C 0.29767(19) -0.14530(10) 0.9296(3) 0.0379(5) Uani 1 1 d . . .
N9 N 0.25756(18) -0.08898(8) 0.8787(2) 0.0399(5) Uani 1 1 d . . .
C9A C 0.31684(18) -0.04757(9) 0.9816(2) 0.0328(5) Uani 1 1 d . . .
N1' N 0.08575(16) 0.07524(8) 0.63695(19) 0.0395(5) Uani 1 1 d . . .
C2' C 0.1860(2) 0.04268(10) 0.7120(3) 0.0394(5) Uani 1 1 d . . .
H2' H 0.2337 0.0236 0.6636 0.047 Uiso 1 1 calc R . .
C3' C 0.20285(19) 0.04308(9) 0.8636(2) 0.0361(5) Uani 1 1 d . . .
C3A' C 0.11024(19) 0.07791(10) 0.8903(2) 0.0360(5) Uani 1 1 d . . .
C4' C 0.0804(2) 0.09128(12) 1.0224(3) 0.0486(6) Uani 1 1 d . . .
H4' H 0.1238 0.0764 1.1169 0.058 Uiso 1 1 calc R . .
C5' C -0.0144(2) 0.12693(13) 1.0104(3) 0.0587(7) Uani 1 1 d . . .
H5' H -0.0351 0.1361 1.0977 0.070 Uiso 1 1 calc R . .
C6' C -0.0801(2) 0.14951(12) 0.8694(3) 0.0546(7) Uani 1 1 d . . .
H6' H -0.1430 0.1740 0.8647 0.066 Uiso 1 1 calc R . .
C7' C -0.05366(19) 0.13629(11) 0.7370(3) 0.0438(6) Uani 1 1 d . . .
H7' H -0.0974 0.1515 0.6429 0.053 Uiso 1 1 calc R . .
C7A' C 0.04069(18) 0.09945(10) 0.7492(2) 0.0351(5) Uani 1 1 d . . .
S S 0.05740(5) 0.09527(3) 0.45606(6) 0.04076(17) Uani 1 1 d . . .
O1A O -0.06083(14) 0.11494(8) 0.40827(18) 0.0518(5) Uani 1 1 d . . .
O1B O 0.09244(16) 0.04682(8) 0.38079(18) 0.0556(5) Uani 1 1 d . . .
C12 C 0.1491(2) 0.15578(11) 0.4577(3) 0.0431(6) Uani 1 1 d . . .
C13 C 0.2567(3) 0.14496(13) 0.4403(4) 0.0645(8) Uani 1 1 d . . .
H13 H 0.2794 0.1065 0.4256 0.077 Uiso 1 1 calc R . .
C14 C 0.3304(3) 0.19212(16) 0.4449(4) 0.0844(10) Uani 1 1 d . . .
H14 H 0.4033 0.1854 0.4331 0.101 Uiso 1 1 calc R . .
C15 C 0.2974(3) 0.24861(15) 0.4667(4) 0.0824(10) Uani 1 1 d . . .
H15 H 0.3472 0.2802 0.4681 0.099 Uiso 1 1 calc R . .
C16 C 0.1921(3) 0.25841(14) 0.4860(5) 0.0944(12) Uani 1 1 d . . .
H16 H 0.1705 0.2968 0.5028 0.113 Uiso 1 1 calc R . .
C17 C 0.1159(3) 0.21177(13) 0.4813(4) 0.0734(9) Uani 1 1 d . . .
H17 H 0.0433 0.2187 0.4941 0.088 Uiso 1 1 calc R . .
H9 H 0.201(2) -0.0835(11) 0.802(3) 0.047(7) Uiso 1 1 d . . .

loop_
_atom_site_aniso_label
_atom_site_aniso_U_11
_atom_site_aniso_U_22
_atom_site_aniso_U_33
_atom_site_aniso_U_23
_atom_site_aniso_U_13
_atom_site_aniso_U_12
C1 0.0365(12) 0.0348(12) 0.0321(12) 0.0038(10) 0.0084(9) 0.0031(10)
C2 0.0416(13) 0.0298(12) 0.0433(13) 0.0024(10) 0.0129(10) 0.0028(10)
O2 0.0579(12) 0.0295(9) 0.0674(13) -0.0014(8) -0.0005(9) 0.0040(8)
C3 0.0338(12) 0.0342(12) 0.0413(13) -0.0022(10) 0.0084(10) 0.0001(10)
C10 0.0372(13) 0.0421(14) 0.0472(14) -0.0079(12) 0.0084(11) -0.0019(11)
O4 0.0401(9) 0.0476(10) 0.0504(10) -0.0146(8) -0.0019(8) -0.0014(8)
O3 0.0650(13) 0.0399(11) 0.0826(15) -0.0175(10) -0.0059(10) -0.0009(9)
C11 0.0448(15) 0.0710(19) 0.0588(17) -0.0277(15) 0.0010(13) -0.0077(13)
C4 0.0316(12) 0.0363(12) 0.0371(12) 0.0027(10) 0.0036(9) 0.0038(10)
C4A 0.0337(12) 0.0312(12) 0.0368(12) 0.0006(10) 0.0099(10) 0.0022(9)
C4B 0.0346(12) 0.0342(12) 0.0425(13) -0.0014(10) 0.0117(10) 0.0025(10)
C5 0.0444(14) 0.0377(14) 0.0558(16) 0.0047(12) 0.0086(12) 0.0063(11)
C6 0.0574(17) 0.0338(14) 0.076(2) 0.0059(13) 0.0215(15) 0.0101(12)
C7 0.0600(17) 0.0348(14) 0.077(2) -0.0135(14) 0.0217(15) -0.0060(13)
C8 0.0489(15) 0.0420(14) 0.0544(16) -0.0120(12) 0.0106(12) -0.0048(12)
C8A 0.0390(13) 0.0346(12) 0.0404(13) -0.0019(10) 0.0124(10) 0.0019(10)
N9 0.0406(11) 0.0386(11) 0.0338(11) -0.0028(9) 0.0010(9) 0.0014(9)
C9A 0.0329(11) 0.0354(12) 0.0291(11) 0.0009(10) 0.0076(9) 0.0015(9)
N1' 0.0453(11) 0.0432(11) 0.0274(10) 0.0052(8) 0.0073(8) 0.0091(9)
C2' 0.0446(13) 0.0362(12) 0.0376(13) 0.0027(10) 0.0126(10) 0.0100(10)
C3' 0.0405(13) 0.0312(12) 0.0340(12) 0.0037(10) 0.0075(10) 0.0012(10)
C3A' 0.0351(12) 0.0398(13) 0.0320(11) 0.0036(10) 0.0083(9) -0.0009(10)
C4' 0.0473(15) 0.0648(17) 0.0337(13) 0.0076(12) 0.0122(11) 0.0053(13)
C5' 0.0501(16) 0.087(2) 0.0440(15) 0.0018(14) 0.0224(12) 0.0107(15)
C6' 0.0390(14) 0.0734(19) 0.0515(16) -0.0009(14) 0.0139(12) 0.0129(13)
C7' 0.0351(13) 0.0530(15) 0.0389(13) 0.0046(11) 0.0046(10) 0.0052(11)
C7A' 0.0368(12) 0.0370(12) 0.0312(11) 0.0014(10) 0.0095(9) -0.0007(10)
S 0.0456(4) 0.0457(3) 0.0266(3) 0.0023(3) 0.0041(2) 0.0011(3)
O1A 0.0403(9) 0.0706(12) 0.0361(9) 0.0067(8) -0.0011(7) 0.0003(8)
O1B 0.0781(13) 0.0523(11) 0.0354(9) -0.0065(8) 0.0155(9) 0.0009(9)
C12 0.0462(14) 0.0460(14) 0.0361(13) 0.0036(11) 0.0107(11) 0.0020(11)
C13 0.0574(18) 0.0620(18) 0.078(2) -0.0140(16) 0.0262(15) -0.0035(15)
C14 0.067(2) 0.089(3) 0.108(3) -0.025(2) 0.043(2) -0.0212(19)
C15 0.082(2) 0.068(2) 0.106(3) -0.005(2) 0.040(2) -0.0226(19)
C16 0.100(3) 0.0443(18) 0.152(4) -0.003(2) 0.058(3) -0.0028(18)
C17 0.068(2) 0.0487(17) 0.114(3) 0.0085(17) 0.0436(19) 0.0071(15)

loop_
_atom_type_symbol
_atom_type_description
_atom_type_scat_dispersion_real
_atom_type_scat_dispersion_imag
_atom_type_scat_source
C C 0.0033 0.0016 'International Tables Vol C Tables 4.2.6.8 and 6.1.1.4'
H H 0.0000 0.0000 'International Tables Vol C Tables 4.2.6.8 and 6.1.1.4'
N N 0.0061 0.0033 'International Tables Vol C Tables 4.2.6.8 and 6.1.1.4'
O O 0.0106 0.0060 'International Tables Vol C Tables 4.2.6.8 and 6.1.1.4'
S S 0.1246 0.1234 'International Tables Vol C Tables 4.2.6.8 and 6.1.1.4'

loop_
_geom_angle_atom_site_label_1
_geom_angle_atom_site_label_2
_geom_angle_atom_site_label_3
_geom_angle
_geom_angle_site_symmetry_1
_geom_angle_site_symmetry_3
_geom_angle_publ_flag
C9A C1 C2 116.38(19) . . ?
C9A C1 C3' 122.41(19) . . ?
C2 C1 C3' 121.20(19) . . ?
O2 C2 C1 116.52(19) . . ?
O2 C2 C3 121.6(2) . . ?
C1 C2 C3 121.9(2) . . ?
C2 O2 H2 109.5 . . ?
C4 C3 C2 119.5(2) . . ?
C4 C3 C10 121.5(2) . . ?
C2 C3 C10 119.0(2) . . ?
O3 C10 O4 121.2(2) . . ?
O3 C10 C3 124.2(2) . . ?
O4 C10 C3 114.6(2) . . ?
C10 O4 C11 116.44(19) . . ?
O4 C11 H11A 109.5 . . ?
O4 C11 H11B 109.5 . . ?
H11A C11 H11B 109.5 . . ?
O4 C11 H11C 109.5 . . ?
H11A C11 H11C 109.5 . . ?
H11B C11 H11C 109.5 . . ?
C4A C4 C3 120.2(2) . . ?
C4A C4 H4 119.9 . . ?
C3 C4 H4 119.9 . . ?
C4 C4A C9A 119.12(19) . . ?
C4 C4A C4B 134.2(2) . . ?
C9A C4A C4B 106.60(19) . . ?
C5 C4B C8A 119.1(2) . . ?
C5 C4B C4A 134.2(2) . . ?
C8A C4B C4A 106.58(19) . . ?
C6 C5 C4B 118.9(2) . . ?
C6 C5 H5 120.6 . . ?
C4B C5 H5 120.6 . . ?
C5 C6 C7 120.6(2) . . ?
C5 C6 H6 119.7 . . ?
C7 C6 H6 119.7 . . ?
C8 C7 C6 122.0(2) . . ?
C8 C7 H7 119.0 . . ?
C6 C7 H7 119.0 . . ?
C7 C8 C8A 117.2(2) . . ?
C7 C8 H8 121.4 . . ?
C8A C8 H8 121.4 . . ?
C8 C8A N9 129.5(2) . . ?
C8 C8A C4B 122.1(2) . . ?
N9 C8A C4B 108.44(19) . . ?
C9A N9 C8A 109.61(19) . . ?
C9A N9 H9 127.7(17) . . ?
C8A N9 H9 122.4(17) . . ?
N9 C9A C1 128.5(2) . . ?
N9 C9A C4A 108.65(18) . . ?
C1 C9A C4A 122.86(19) . . ?
C2' N1' C7A' 108.00(17) . . ?
C2' N1' S 121.50(15) . . ?
C7A' N1' S 128.11(15) . . ?
C3' C2' N1' 110.09(19) . . ?
C3' C2' H2' 125.0 . . ?
N1' C2' H2' 125.0 . . ?
C2' C3' C3A' 107.13(19) . . ?
C2' C3' C1 126.5(2) . . ?
C3A' C3' C1 126.36(19) . . ?
C4' C3A' C7A' 119.1(2) . . ?
C4' C3A' C3' 132.7(2) . . ?
C7A' C3A' C3' 108.14(19) . . ?
C5' C4' C3A' 118.8(2) . . ?
C5' C4' H4' 120.6 . . ?
C3A' C4' H4' 120.6 . . ?
C4' C5' C6' 121.1(2) . . ?
C4' C5' H5' 119.5 . . ?
C6' C5' H5' 119.5 . . ?
C7' C6' C5' 121.4(2) . . ?
C7' C6' H6' 119.3 . . ?
C5' C6' H6' 119.3 . . ?
C6' C7' C7A' 117.4(2) . . ?
C6' C7' H7' 121.3 . . ?
C7A' C7' H7' 121.3 . . ?
C7' C7A' C3A' 122.2(2) . . ?
C7' C7A' N1' 131.3(2) . . ?
C3A' C7A' N1' 106.50(18) . . ?
O1B S O1A 120.23(11) . . ?
O1B S N1' 105.92(10) . . ?
O1A S N1' 106.21(10) . . ?
O1B S C12 108.85(11) . . ?
O1A S C12 109.26(11) . . ?
N1' S C12 105.31(11) . . ?
C17 C12 C13 121.1(3) . . ?
C17 C12 S 120.5(2) . . ?
C13 C12 S 118.4(2) . . ?
C12 C13 C14 118.8(3) . . ?
C12 C13 H13 120.6 . . ?
C14 C13 H13 120.6 . . ?
C15 C14 C13 120.7(3) . . ?
C15 C14 H14 119.6 . . ?
C13 C14 H14 119.6 . . ?
C16 C15 C14 119.8(3) . . ?
C16 C15 H15 120.1 . . ?
C14 C15 H15 120.1 . . ?
C15 C16 C17 120.8(3) . . ?
C15 C16 H16 119.6 . . ?
C17 C16 H16 119.6 . . ?
C12 C17 C16 118.9(3) . . ?
C12 C17 H17 120.6 . . ?
C16 C17 H17 120.6 . . ?

loop_
_geom_bond_atom_site_label_1
_geom_bond_atom_site_label_2
_geom_bond_distance
_geom_bond_site_symmetry_2
_geom_bond_publ_flag
C1 C9A 1.395(3) . ?
C1 C2 1.397(3) . ?
C1 C3' 1.479(3) . ?
C2 O2 1.353(3) . ?
C2 C3 1.417(3) . ?
O2 H2 0.8200 . ?
C3 C4 1.396(3) . ?
C3 C10 1.460(3) . ?
C10 O3 1.225(3) . ?
C10 O4 1.329(3) . ?
O4 C11 1.451(3) . ?
C11 H11A 0.9600 . ?
C11 H11B 0.9600 . ?
C11 H11C 0.9600 . ?
C4 C4A 1.376(3) . ?
C4 H4 0.9300 . ?
C4A C9A 1.415(3) . ?
C4A C4B 1.445(3) . ?
C4B C5 1.390(3) . ?
C4B C8A 1.407(3) . ?
C5 C6 1.381(3) . ?
C5 H5 0.9300 . ?
C6 C7 1.388(4) . ?
C6 H6 0.9300 . ?
C7 C8 1.372(4) . ?
C7 H7 0.9300 . ?
C8 C8A 1.385(3) . ?
C8 H8 0.9300 . ?
C8A N9 1.389(3) . ?
N9 C9A 1.367(3) . ?
N9 H9 0.83(2) . ?
N1' C2' 1.405(3) . ?
N1' C7A' 1.409(3) . ?
N1' S 1.6515(18) . ?
C2' C3' 1.342(3) . ?
C2' H2' 0.9300 . ?
C3' C3A' 1.445(3) . ?
C3A' C4' 1.395(3) . ?
C3A' C7A' 1.400(3) . ?
C4' C5' 1.375(4) . ?
C4' H4' 0.9300 . ?
C5' C6' 1.393(4) . ?
C5' H5' 0.9300 . ?
C6' C7' 1.376(3) . ?
C6' H6' 0.9300 . ?
C7' C7A' 1.386(3) . ?
C7' H7' 0.9300 . ?
S O1B 1.4219(18) . ?
S O1A 1.4309(17) . ?
S C12 1.754(2) . ?
C12 C17 1.361(4) . ?
C12 C13 1.376(4) . ?
C13 C14 1.378(4) . ?
C13 H13 0.9300 . ?
C14 C15 1.367(5) . ?
C14 H14 0.9300 . ?
C15 C16 1.352(5) . ?
C15 H15 0.9300 . ?
C16 C17 1.389(4) . ?
C16 H16 0.9300 . ?
C17 H17 0.9300 . ?

loop_
_geom_torsion_atom_site_label_1
_geom_torsion_atom_site_label_2
_geom_torsion_atom_site_label_3
_geom_torsion_atom_site_label_4
_geom_torsion
_geom_torsion_site_symmetry_1
_geom_torsion_site_symmetry_2
_geom_torsion_site_symmetry_3
_geom_torsion_site_symmetry_4
_geom_torsion_publ_flag
C9A C1 C2 O2 178.0(2) . . . . ?
C3' C1 C2 O2 -2.8(3) . . . . ?
C9A C1 C2 C3 -1.3(3) . . . . ?
C3' C1 C2 C3 177.9(2) . . . . ?
O2 C2 C3 C4 -180.0(2) . . . . ?
C1 C2 C3 C4 -0.7(3) . . . . ?
O2 C2 C3 C10 0.5(3) . . . . ?
C1 C2 C3 C10 179.8(2) . . . . ?
C4 C3 C10 O3 -179.7(2) . . . . ?
C2 C3 C10 O3 -0.2(4) . . . . ?
C4 C3 C10 O4 1.1(3) . . . . ?
C2 C3 C10 O4 -179.3(2) . . . . ?
O3 C10 O4 C11 -3.6(3) . . . . ?
C3 C10 O4 C11 175.6(2) . . . . ?
C2 C3 C4 C4A 0.9(3) . . . . ?
C10 C3 C4 C4A -179.6(2) . . . . ?
C3 C4 C4A C9A 1.0(3) . . . . ?
C3 C4 C4A C4B -176.4(2) . . . . ?
C4 C4A C4B C5 3.8(5) . . . . ?
C9A C4A C4B C5 -173.8(3) . . . . ?
C4 C4A C4B C8A 179.7(2) . . . . ?
C9A C4A C4B C8A 2.1(2) . . . . ?
C8A C4B C5 C6 0.1(3) . . . . ?
C4A C4B C5 C6 175.6(2) . . . . ?
C4B C5 C6 C7 1.7(4) . . . . ?
C5 C6 C7 C8 -1.8(4) . . . . ?
C6 C7 C8 C8A -0.1(4) . . . . ?
C7 C8 C8A N9 -176.4(2) . . . . ?
C7 C8 C8A C4B 2.0(4) . . . . ?
C5 C4B C8A C8 -2.0(3) . . . . ?
C4A C4B C8A C8 -178.6(2) . . . . ?
C5 C4B C8A N9 176.6(2) . . . . ?
C4A C4B C8A N9 0.0(2) . . . . ?
C8 C8A N9 C9A 176.3(2) . . . . ?
C4B C8A N9 C9A -2.3(3) . . . . ?
C8A N9 C9A C1 -174.6(2) . . . . ?
C8A N9 C9A C4A 3.6(3) . . . . ?
C2 C1 C9A N9 -178.8(2) . . . . ?
C3' C1 C9A N9 2.0(4) . . . . ?
C2 C1 C9A C4A 3.3(3) . . . . ?
C3' C1 C9A C4A -175.9(2) . . . . ?
C4 C4A C9A N9 178.49(19) . . . . ?
C4B C4A C9A N9 -3.5(2) . . . . ?
C4 C4A C9A C1 -3.2(3) . . . . ?
C4B C4A C9A C1 174.8(2) . . . . ?
C7A' N1' C2' C3' 2.7(3) . . . . ?
S N1' C2' C3' 166.50(16) . . . . ?
N1' C2' C3' C3A' -0.5(3) . . . . ?
N1' C2' C3' C1 179.5(2) . . . . ?
C9A C1 C3' C2' -59.1(3) . . . . ?
C2 C1 C3' C2' 121.8(3) . . . . ?
C9A C1 C3' C3A' 121.0(2) . . . . ?
C2 C1 C3' C3A' -58.2(3) . . . . ?
C2' C3' C3A' C4' 176.7(3) . . . . ?
C1 C3' C3A' C4' -3.3(4) . . . . ?
C2' C3' C3A' C7A' -1.9(3) . . . . ?
C1 C3' C3A' C7A' 178.1(2) . . . . ?
C7A' C3A' C4' C5' -2.1(4) . . . . ?
C3' C3A' C4' C5' 179.4(3) . . . . ?
C3A' C4' C5' C6' 0.0(4) . . . . ?
C4' C5' C6' C7' 1.0(4) . . . . ?
C5' C6' C7' C7A' 0.2(4) . . . . ?
C6' C7' C7A' C3A' -2.4(4) . . . . ?
C6' C7' C7A' N1' 176.0(2) . . . . ?
C4' C3A' C7A' C7' 3.4(3) . . . . ?
C3' C3A' C7A' C7' -177.8(2) . . . . ?
C4' C3A' C7A' N1' -175.3(2) . . . . ?
C3' C3A' C7A' N1' 3.5(2) . . . . ?
C2' N1' C7A' C7' 177.6(2) . . . . ?
S N1' C7A' C7' 15.2(4) . . . . ?
C2' N1' C7A' C3A' -3.8(2) . . . . ?
S N1' C7A' C3A' -166.17(17) . . . . ?
C2' N1' S O1B 38.2(2) . . . . ?
C7A' N1' S O1B -161.57(19) . . . . ?
C2' N1' S O1A 167.08(17) . . . . ?
C7A' N1' S O1A -32.6(2) . . . . ?
C2' N1' S C12 -77.1(2) . . . . ?
C7A' N1' S C12 83.2(2) . . . . ?
O1B S C12 C17 160.8(2) . . . . ?
O1A S C12 C17 27.7(3) . . . . ?
N1' S C12 C17 -86.0(2) . . . . ?
O1B S C12 C13 -21.6(2) . . . . ?
O1A S C12 C13 -154.7(2) . . . . ?
N1' S C12 C13 91.6(2) . . . . ?
C17 C12 C13 C14 -1.0(4) . . . . ?
S C12 C13 C14 -178.5(2) . . . . ?
C12 C13 C14 C15 0.1(5) . . . . ?
C13 C14 C15 C16 1.0(6) . . . . ?
C14 C15 C16 C17 -1.2(6) . . . . ?
C13 C12 C17 C16 0.7(5) . . . . ?
S C12 C17 C16 178.2(3) . . . . ?
C15 C16 C17 C12 0.4(6) . . . . ?

loop_
_cod_related_entry_id
_cod_related_entry_database
_cod_related_entry_code
1 ChemSpider 30653427
